data_1549709
loop_
_publ_author_name
'Al-Afyouni, Malik H'
'Rohrabaugh, Jr, Thomas N'
'Al-Afyouni, Kathlyn F'
'Turro, Claudia'

_publ_section_title
;
 New Ru(ii) photocages operative with near-IR light: new platform for drug
 delivery in the PDT window.
;
_journal_issue 32
_journal_name_full 'Chemical science'
_journal_page_first 6711
_journal_page_last 6720
_journal_paper_doi 10.1039/c8sc02094a
_journal_volume 9
_journal_year 2018
_chemical_formula_moiety 'C37 H30 N6 Ru, 2(F6 P), C2 H3 N'
_chemical_formula_sum 'C39 H33 F12 N7 P2 Ru'
_chemical_formula_weight 990.73
_space_group_crystal_system triclinic
_space_group_IT_number 2
_space_group_name_Hall '-P 1'
_space_group_name_H-M_alt 'P -1'
_symmetry_space_group_name_Hall '-P 1'
_symmetry_space_group_name_H-M 'P -1'
_atom_sites_solution_hydrogens geom
_atom_sites_solution_primary dual
_audit_creation_date 2018-06-19
_audit_creation_method
;
Olex2 1.2
(compiled 2018.05.29 svn.r3510 for OlexSys, GUI svn.r5506)
;
_audit_update_record
;
2018-06-19 deposited with the CCDC.
2018-07-05 downloaded from the CCDC.
;
_cell_angle_alpha 83.8040(10)
_cell_angle_beta 85.8510(10)
_cell_angle_gamma 69.7480(10)
_cell_formula_units_Z 2
_cell_length_a 11.0216(4)
_cell_length_b 14.4762(5)
_cell_length_c 14.5765(6)
_cell_measurement_reflns_used 9828
_cell_measurement_temperature 150(2)
_cell_measurement_theta_max 27.87
_cell_measurement_theta_min 2.98
_cell_volume 2167.64(14)
_computing_cell_refinement 'SAINT v8.38A (Bruker, 2017)'
_computing_data_collection 'Apex3 v2017.3-0 (Bruker 2017)'
_computing_data_reduction 'SAINT v8.38A (Bruker, 2017)'
_computing_molecular_graphics 'Olex2 (Dolomanov et al., 2009)'
_computing_publication_material 'Olex2 (Dolomanov et al., 2009)'
_computing_structure_refinement 'ShelXL (Sheldrick, 2015)'
_computing_structure_solution 'ShelXT (Sheldrick, 2015)'
_diffrn_ambient_temperature 150.15
_diffrn_measured_fraction_theta_full 0.998
_diffrn_measured_fraction_theta_max 0.998
_diffrn_measurement_device_type 'Bruker D8 Venture PHOTON II CPAD'
_diffrn_measurement_method 'omega scans'
_diffrn_radiation_type MoK\a
_diffrn_radiation_wavelength 0.71073
_diffrn_reflns_av_R_equivalents 0.0253
_diffrn_reflns_av_unetI/netI 0.0153
_diffrn_reflns_Laue_measured_fraction_full 0.998
_diffrn_reflns_Laue_measured_fraction_max 0.998
_diffrn_reflns_limit_h_max 14
_diffrn_reflns_limit_h_min -14
_diffrn_reflns_limit_k_max 19
_diffrn_reflns_limit_k_min -19
_diffrn_reflns_limit_l_max 19
_diffrn_reflns_limit_l_min -19
_diffrn_reflns_number 98530
_diffrn_reflns_point_group_measured_fraction_full 0.998
_diffrn_reflns_point_group_measured_fraction_max 0.998
_diffrn_reflns_theta_full 25.242
_diffrn_reflns_theta_max 27.878
_diffrn_reflns_theta_min 2.813
_diffrn_source 'fine focus tube'
_exptl_absorpt_coefficient_mu 0.524
_exptl_absorpt_correction_T_max 0.746
_exptl_absorpt_correction_T_min 0.698
_exptl_absorpt_correction_type multi-scan
_exptl_absorpt_process_details 'SADABS 2016-2 (Bruker AXS)'
_exptl_crystal_colour 'dark orange'
_exptl_crystal_colour_modifier dark
_exptl_crystal_colour_primary orange
_exptl_crystal_density_diffrn 1.518
_exptl_crystal_description 'rectangular plate'
_exptl_crystal_F_000 996
_exptl_crystal_size_max 0.31
_exptl_crystal_size_mid 0.27
_exptl_crystal_size_min 0.12
_refine_diff_density_max 1.025
_refine_diff_density_min -0.711
_refine_diff_density_rms 0.073
_refine_ls_extinction_method none
_refine_ls_goodness_of_fit_ref 1.028
_refine_ls_hydrogen_treatment constr
_refine_ls_matrix_type full
_refine_ls_number_parameters 621
_refine_ls_number_reflns 10322
_refine_ls_number_restraints 6
_refine_ls_restrained_S_all 1.028
_refine_ls_R_factor_all 0.0305
_refine_ls_R_factor_gt 0.0298
_refine_ls_shift/su_max 0.002
_refine_ls_shift/su_mean 0.000
_refine_ls_structure_factor_coef Fsqd
_refine_ls_weighting_details 'w=1/[\s^2^(Fo^2^)+(0.0431P)^2^+2.1610P] where P=(Fo^2^+2Fc^2^)/3'
_refine_ls_weighting_scheme calc
_refine_ls_wR_factor_gt 0.0806
_refine_ls_wR_factor_ref 0.0813
_reflns_Friedel_coverage 0.000
_reflns_number_gt 9997
_reflns_number_total 10322
_reflns_threshold_expression 'I > 2\s(I)'
_cod_data_source_file c8sc02094a2.cif
_cod_data_source_block RudqpyMe2bpyACN_P2F12
_cod_depositor_comments 'Adding full bibliography for 1549709--1549711.cif.'
_cod_original_cell_volume 2167.65(14)
_cod_database_code 1549709
_shelx_shelxl_version_number 2016/6
_shelx_space_group_comment
;
The symmetry employed for this shelxl refinement is uniquely defined
by the following loop, which should always be used as a source of
symmetry information in preference to the above space-group names.
They are only intended as comments.
;
_shelx_estimated_absorpt_t_max 0.940
_shelx_estimated_absorpt_t_min 0.854
_olex2_refinement_description
;
1. Fixed Uiso
 At 1.2 times of:
  All C(H) groups
 At 1.5 times of:
  All C(H,H,H) groups
2. Uiso/Uaniso restraints and constraints
F11 \\sim F11A: within 2A with sigma of 0.04 and sigma for terminal atoms of
0.08
3. Others
 Sof(F4A)=Sof(F5A)=Sof(F6A)=Sof(F3A)=1-FVAR(1)
 Sof(F6)=Sof(F5)=Sof(F4)=Sof(F3)=FVAR(1)
 Sof(F10)=1-FVAR(2)
 Sof(F10A)=FVAR(2)
 Sof(F9A)=1-FVAR(3)
 Sof(F9)=FVAR(3)
 Sof(F11A)=1-FVAR(4)
 Sof(F11)=FVAR(4)
4.a Aromatic/amide H refined with riding coordinates:
 C33(H33), C37(H37), C4(H4), C13(H13), C14(H14), C24(H24), C26(H26), C15(H15),
 C36(H36), C5(H5), C27(H27), C10(H10), C18(H18), C7(H7), C30(H30), C19(H19),
 C6(H6), C21(H21), C22(H22), C9(H9), C23(H23)
4.b Idealised Me refined as rotating group:
 C2(H2A,H2B,H2C), C35(H35A,H35B,H35C), C29(H29A,H29B,H29C), C39(H39A,H39B,H39C)
;
_olex2_submission_original_sample_id RudqpyMe2bpyACN
_olex2_submission_special_instructions 'No special instructions were received'

loop_
_space_group_symop_operation_xyz
'x, y, z'
'-x, -y, -z'

loop_
_atom_site_label
_atom_site_type_symbol
_atom_site_fract_x
_atom_site_fract_y
_atom_site_fract_z
_atom_site_U_iso_or_equiv
_atom_site_adp_type
_atom_site_occupancy
_atom_site_site_symmetry_order
_atom_site_calc_flag
_atom_site_refinement_flags_posn
_atom_site_refinement_flags_adp
_atom_site_refinement_flags_occupancy
_atom_site_disorder_assembly
_atom_site_disorder_group
Ru1 Ru 0.30033(2) 0.68113(2) 0.68627(2) 0.01654(5) Uani 1 1 d . . . . .
P2 P 0.03047(5) 0.73954(4) 0.33348(3) 0.03047(11) Uani 1 1 d . . . . .
P1 P 0.39686(6) 0.32705(5) 0.94241(4) 0.04134(14) Uani 1 1 d . . . . .
F7 F 0.12655(13) 0.76597(12) 0.39421(9) 0.0452(3) Uani 1 1 d . . . . .
F8 F 0.06233(14) 0.80693(10) 0.24671(9) 0.0430(3) Uani 1 1 d . . . . .
N6 N 0.13273(13) 0.79096(10) 0.64536(9) 0.0181(3) Uani 1 1 d . . . . .
F10A F 0.007(4) 0.668(3) 0.4187(15) 0.049(3) Uani 0.60(11) 1 d . . P A 1
N3 N 0.26519(14) 0.58036(10) 0.62136(10) 0.0202(3) Uani 1 1 d . . . . .
N5 N 0.31167(14) 0.80174(10) 0.74882(10) 0.0201(3) Uani 1 1 d . . . . .
N4 N 0.39743(13) 0.69251(10) 0.55249(10) 0.0200(3) Uani 1 1 d . . . . .
N2 N 0.18888(14) 0.62627(10) 0.78896(9) 0.0200(3) Uani 1 1 d . . . . .
F12 F -0.08418(14) 0.83521(12) 0.36452(10) 0.0509(4) Uani 1 1 d . . . . .
N1 N 0.46538(14) 0.58451(10) 0.74394(10) 0.0212(3) Uani 1 1 d . . . . .
F9 F -0.082(2) 0.7228(16) 0.2765(15) 0.051(2) Uani 0.50(10) 1 d . . P A 1
C31 C 0.21106(17) 0.88713(12) 0.73360(12) 0.0235(3) Uani 1 1 d . . . . .
C32 C 0.11037(16) 0.88134(12) 0.67560(12) 0.0215(3) Uani 1 1 d . . . . .
C33 C 0.00047(18) 0.96128(13) 0.65184(15) 0.0293(4) Uani 1 1 d . . . . .
H33 H -0.012314 1.023715 0.673411 0.035 Uiso 1 1 calc R . . . .
C17 C 0.38143(17) 0.63079(12) 0.49569(12) 0.0234(3) Uani 1 1 d . . . . .
C3 C 0.14936(17) 0.65342(13) 0.87757(11) 0.0229(3) Uani 1 1 d . . . . .
C25 C 0.47022(16) 0.75115(13) 0.51808(12) 0.0232(3) Uani 1 1 d . . . . .
C37 C 0.04262(17) 0.78047(13) 0.59409(12) 0.0237(3) Uani 1 1 d . . . . .
H37 H 0.056155 0.717397 0.573662 0.028 Uiso 1 1 calc R . . . .
C16 C 0.30630(17) 0.56795(12) 0.53252(12) 0.0229(3) Uani 1 1 d . . . . .
C4 C 0.21492(19) 0.70233(14) 0.92256(12) 0.0284(4) Uani 1 1 d . . . . .
H4 H 0.289164 0.713566 0.893508 0.034 Uiso 1 1 calc R . . . .
C12 C 0.18704(18) 0.53303(13) 0.66359(12) 0.0247(3) Uani 1 1 d . . . . .
C8 C 0.04546(18) 0.63002(14) 0.92549(13) 0.0291(4) Uani 1 1 d . . . . .
C13 C 0.1532(2) 0.46666(15) 0.61814(15) 0.0342(4) Uani 1 1 d . . . . .
H13 H 0.100056 0.432338 0.648470 0.041 Uiso 1 1 calc R . . . .
C1 C 0.54841(17) 0.53580(13) 0.78826(12) 0.0248(3) Uani 1 1 d . . . . .
C34 C -0.09119(17) 0.95073(14) 0.59666(14) 0.0281(4) Uani 1 1 d . . . . .
C14 C 0.1981(2) 0.45108(15) 0.52791(15) 0.0362(4) Uani 1 1 d . . . . .
H14 H 0.176731 0.405116 0.496182 0.043 Uiso 1 1 calc R . . . .
C24 C 0.49316(18) 0.81608(15) 0.57398(14) 0.0296(4) Uani 1 1 d . . . . .
H24 H 0.458524 0.819731 0.635619 0.036 Uiso 1 1 calc R . . . .
C26 C 0.40602(18) 0.80326(13) 0.80207(12) 0.0250(3) Uani 1 1 d . . . . .
H26 H 0.477225 0.743964 0.813570 0.030 Uiso 1 1 calc R . . . .
C15 C 0.2740(2) 0.50249(14) 0.48400(13) 0.0310(4) Uani 1 1 d . . . . .
H15 H 0.303585 0.493280 0.421684 0.037 Uiso 1 1 calc R . . . .
C36 C -0.06899(17) 0.85757(14) 0.56977(13) 0.0274(4) Uani 1 1 d . . . . .
H36 H -0.130764 0.846337 0.534337 0.033 Uiso 1 1 calc R . . . .
F1 F 0.4938(2) 0.3375(2) 1.00819(15) 0.0942(7) Uani 1 1 d . . . . .
C5 C 0.1720(2) 0.73389(17) 1.00831(14) 0.0373(4) Uani 1 1 d . . . . .
H5 H 0.217557 0.766128 1.038527 0.045 Uiso 1 1 calc R . . . .
C20 C 0.52337(19) 0.74719(15) 0.42603(14) 0.0312(4) Uani 1 1 d . . . . .
C27 C 0.4041(2) 0.88681(15) 0.84070(14) 0.0309(4) Uani 1 1 d . . . . .
H27 H 0.472603 0.883868 0.878208 0.037 Uiso 1 1 calc R . . . .
C11 C 0.14039(17) 0.56313(13) 0.75656(12) 0.0238(3) Uani 1 1 d . . . . .
C2 C 0.6543(2) 0.47481(17) 0.84625(15) 0.0378(5) Uani 1 1 d . . . . .
H2A H 0.736985 0.473048 0.815453 0.057 Uiso 1 1 calc GR . . . .
H2B H 0.651521 0.407532 0.856649 0.057 Uiso 1 1 calc GR . . . .
H2C H 0.645504 0.502844 0.905659 0.057 Uiso 1 1 calc GR . . . .
C10 C 0.0448(2) 0.53083(15) 0.80483(14) 0.0323(4) Uani 1 1 d . . . . .
H10 H 0.016473 0.483754 0.780562 0.039 Uiso 1 1 calc R . . . .
C18 C 0.4319(2) 0.62486(16) 0.40383(13) 0.0335(4) Uani 1 1 d . . . . .
H18 H 0.417194 0.580379 0.366222 0.040 Uiso 1 1 calc R . . . .
C7 C 0.0005(2) 0.66716(17) 1.01228(14) 0.0381(5) Uani 1 1 d . . . . .
H7 H -0.072708 0.655720 1.042943 0.046 Uiso 1 1 calc R . . . .
C30 C 0.2048(2) 0.97358(14) 0.77022(16) 0.0345(4) Uani 1 1 d . . . . .
H30 H 0.132975 1.032260 0.757819 0.041 Uiso 1 1 calc R . . . .
C19 C 0.5016(2) 0.68300(17) 0.36927(15) 0.0392(5) Uani 1 1 d . . . . .
H19 H 0.535082 0.679995 0.307320 0.047 Uiso 1 1 calc R . . . .
C6 C 0.0613(2) 0.71905(18) 1.05200(14) 0.0417(5) Uani 1 1 d . . . . .
H6 H 0.029060 0.745342 1.109360 0.050 Uiso 1 1 calc R . . . .
C21 C 0.5982(2) 0.80807(17) 0.39458(16) 0.0405(5) Uani 1 1 d . . . . .
H21 H 0.634724 0.805174 0.333451 0.049 Uiso 1 1 calc R . . . .
C22 C 0.6181(2) 0.87011(17) 0.45049(17) 0.0400(5) Uani 1 1 d . . . . .
H22 H 0.667930 0.910475 0.428404 0.048 Uiso 1 1 calc R . . . .
C9 C -0.0065(2) 0.56759(16) 0.88636(14) 0.0345(4) Uani 1 1 d . . . . .
H9 H -0.076664 0.551380 0.916687 0.041 Uiso 1 1 calc R . . . .
F2 F 0.3025(3) 0.3096(2) 0.8719(2) 0.1125(9) Uani 1 1 d . . . . .
C28 C 0.3023(2) 0.97510(15) 0.82473(16) 0.0365(4) Uani 1 1 d . . . . .
C23 C 0.5650(2) 0.87454(16) 0.54103(16) 0.0363(4) Uani 1 1 d . . . . .
H23 H 0.578678 0.918314 0.579943 0.044 Uiso 1 1 calc R . . . .
C35 C -0.2078(2) 1.03715(16) 0.5664(2) 0.0463(6) Uani 1 1 d . . . . .
H35A H -0.282351 1.037494 0.607414 0.069 Uiso 1 1 calc GR . . . .
H35B H -0.226589 1.031542 0.502926 0.069 Uiso 1 1 calc GR . . . .
H35C H -0.190334 1.098738 0.569017 0.069 Uiso 1 1 calc GR . . . .
N7 N 0.7583(3) 0.6369(2) 0.6841(2) 0.0743(8) Uani 1 1 d . . . . .
C38 C 0.7650(3) 0.6981(2) 0.7234(2) 0.0512(6) Uani 1 1 d . . . . .
C29 C 0.2960(3) 1.06838(19) 0.8649(2) 0.0566(7) Uani 1 1 d . . . . .
H29A H 0.250007 1.072216 0.925210 0.085 Uiso 1 1 calc GR . . . .
H29B H 0.249923 1.125842 0.823277 0.085 Uiso 1 1 calc GR . . . .
H29C H 0.383968 1.067759 0.872192 0.085 Uiso 1 1 calc GR . . . .
C39 C 0.7741(3) 0.7752(2) 0.7751(2) 0.0644(8) Uani 1 1 d . . . . .
H39A H 0.714284 0.839228 0.750777 0.097 Uiso 1 1 calc GR . . . .
H39B H 0.862764 0.776193 0.769356 0.097 Uiso 1 1 calc GR . . . .
H39C H 0.751378 0.762242 0.840333 0.097 Uiso 1 1 calc GR . . . .
F6 F 0.4012(7) 0.2227(3) 0.9780(4) 0.101(2) Uani 0.559(8) 1 d . . P B 1
F5 F 0.2796(4) 0.3688(7) 1.0061(5) 0.123(4) Uani 0.559(8) 1 d . . P B 1
F4 F 0.3836(5) 0.4358(4) 0.9045(6) 0.135(3) Uani 0.559(8) 1 d . . P B 1
F3 F 0.5166(5) 0.2831(8) 0.8716(4) 0.139(3) Uani 0.559(8) 1 d . . P B 1
F4A F 0.2860(8) 0.4262(5) 0.9475(5) 0.115(4) Uani 0.441(8) 1 d . . P B 2
F5A F 0.3432(8) 0.3038(8) 1.0448(6) 0.187(6) Uani 0.441(8) 1 d . . P B 2
F6A F 0.4949(11) 0.2190(6) 0.9509(6) 0.160(5) Uani 0.441(8) 1 d . . P B 2
F3A F 0.4547(7) 0.3581(6) 0.8541(3) 0.076(2) Uani 0.441(8) 1 d . . P B 2
F11 F 0.095(4) 0.657(5) 0.306(4) 0.039(12) Uani 0.05(3) 1 d . U P A 2
F10 F -0.019(3) 0.686(2) 0.4243(16) 0.037(3) Uani 0.40(11) 1 d . . P A 2
F9A F -0.050(5) 0.705(3) 0.2689(14) 0.057(5) Uani 0.50(10) 1 d . . P A 2
F11A F 0.1459(12) 0.6456(2) 0.30214(19) 0.0757(18) Uani 0.95(3) 1 d . U P A 3

loop_
_atom_site_aniso_label
_atom_site_aniso_U_11
_atom_site_aniso_U_22
_atom_site_aniso_U_33
_atom_site_aniso_U_23
_atom_site_aniso_U_13
_atom_site_aniso_U_12
Ru1 0.01889(7) 0.01463(7) 0.01624(7) -0.00096(4) -0.00256(4) -0.00563(5)
P2 0.0438(3) 0.0289(2) 0.0247(2) -0.00138(18) -0.0037(2) -0.0197(2)
P1 0.0297(3) 0.0480(3) 0.0405(3) 0.0077(2) -0.0023(2) -0.0090(2)
F7 0.0425(7) 0.0653(9) 0.0386(7) -0.0074(6) -0.0041(6) -0.0304(7)
F8 0.0582(8) 0.0457(7) 0.0317(6) 0.0005(5) 0.0055(6) -0.0287(7)
N6 0.0199(6) 0.0178(6) 0.0164(6) -0.0001(5) -0.0018(5) -0.0063(5)
F10A 0.091(8) 0.042(6) 0.029(3) 0.007(3) -0.014(4) -0.041(6)
N3 0.0243(7) 0.0171(6) 0.0193(6) -0.0017(5) -0.0025(5) -0.0068(5)
N5 0.0230(7) 0.0189(6) 0.0198(6) -0.0011(5) -0.0028(5) -0.0087(5)
N4 0.0195(6) 0.0185(6) 0.0196(6) 0.0003(5) -0.0007(5) -0.0038(5)
N2 0.0228(6) 0.0184(6) 0.0183(6) 0.0005(5) -0.0022(5) -0.0068(5)
F12 0.0431(7) 0.0560(9) 0.0419(7) -0.0001(6) 0.0031(6) -0.0044(6)
N1 0.0232(7) 0.0184(6) 0.0212(7) -0.0012(5) -0.0024(5) -0.0058(5)
F9 0.063(6) 0.072(4) 0.035(4) 0.000(3) -0.015(3) -0.043(5)
C31 0.0252(8) 0.0193(8) 0.0266(8) -0.0020(6) -0.0049(6) -0.0075(6)
C32 0.0221(8) 0.0182(7) 0.0245(8) -0.0008(6) -0.0022(6) -0.0073(6)
C33 0.0246(8) 0.0181(8) 0.0445(11) -0.0006(7) -0.0057(7) -0.0062(7)
C17 0.0245(8) 0.0208(8) 0.0210(8) -0.0018(6) -0.0006(6) -0.0028(6)
C3 0.0259(8) 0.0217(8) 0.0180(7) 0.0017(6) -0.0019(6) -0.0050(6)
C25 0.0183(7) 0.0218(8) 0.0254(8) 0.0036(6) -0.0008(6) -0.0033(6)
C37 0.0244(8) 0.0247(8) 0.0225(8) -0.0038(6) -0.0044(6) -0.0076(6)
C16 0.0282(8) 0.0183(7) 0.0206(8) -0.0033(6) -0.0032(6) -0.0050(6)
C4 0.0351(9) 0.0301(9) 0.0203(8) -0.0002(7) -0.0032(7) -0.0117(7)
C12 0.0313(9) 0.0201(8) 0.0247(8) -0.0008(6) -0.0035(7) -0.0113(7)
C8 0.0284(9) 0.0313(9) 0.0244(8) 0.0030(7) 0.0011(7) -0.0082(7)
C13 0.0474(12) 0.0289(9) 0.0348(10) -0.0039(8) -0.0032(8) -0.0232(9)
C1 0.0256(8) 0.0229(8) 0.0243(8) -0.0032(6) -0.0007(7) -0.0060(7)
C34 0.0204(8) 0.0253(8) 0.0367(10) 0.0047(7) -0.0038(7) -0.0069(7)
C14 0.0544(13) 0.0283(9) 0.0333(10) -0.0077(8) -0.0083(9) -0.0206(9)
C24 0.0280(9) 0.0322(9) 0.0308(9) 0.0028(7) -0.0019(7) -0.0145(7)
C26 0.0270(8) 0.0240(8) 0.0260(8) -0.0011(6) -0.0071(7) -0.0103(7)
C15 0.0444(11) 0.0253(9) 0.0240(8) -0.0063(7) -0.0044(8) -0.0111(8)
C36 0.0228(8) 0.0317(9) 0.0280(9) -0.0006(7) -0.0073(7) -0.0090(7)
F1 0.0758(13) 0.151(2) 0.0688(13) -0.0003(13) -0.0304(11) -0.0520(15)
C5 0.0503(12) 0.0403(11) 0.0221(9) -0.0049(8) -0.0041(8) -0.0153(9)
C20 0.0272(9) 0.0311(9) 0.0296(9) 0.0028(7) 0.0071(7) -0.0061(7)
C27 0.0346(10) 0.0312(9) 0.0322(9) -0.0058(7) -0.0095(8) -0.0154(8)
C11 0.0280(8) 0.0205(8) 0.0237(8) 0.0010(6) -0.0021(6) -0.0102(6)
C2 0.0300(10) 0.0384(11) 0.0371(11) 0.0041(9) -0.0119(8) -0.0017(8)
C10 0.0362(10) 0.0328(10) 0.0335(10) 0.0009(8) -0.0010(8) -0.0203(8)
C18 0.0404(11) 0.0343(10) 0.0235(9) -0.0082(7) 0.0045(8) -0.0094(8)
C7 0.0371(11) 0.0436(11) 0.0276(10) 0.0008(8) 0.0075(8) -0.0090(9)
C30 0.0342(10) 0.0208(8) 0.0485(12) -0.0092(8) -0.0108(9) -0.0057(7)
C19 0.0442(12) 0.0428(12) 0.0266(9) -0.0054(8) 0.0131(8) -0.0120(9)
C6 0.0510(13) 0.0461(12) 0.0219(9) -0.0060(8) 0.0051(8) -0.0092(10)
C21 0.0340(10) 0.0435(12) 0.0395(11) 0.0064(9) 0.0120(9) -0.0132(9)
C22 0.0278(9) 0.0407(11) 0.0508(13) 0.0128(10) 0.0017(9) -0.0163(8)
C9 0.0325(10) 0.0388(11) 0.0338(10) 0.0034(8) 0.0030(8) -0.0172(8)
F2 0.0965(18) 0.149(3) 0.114(2) -0.0328(18) -0.0254(15) -0.0597(18)
C28 0.0401(11) 0.0295(10) 0.0451(12) -0.0132(8) -0.0078(9) -0.0144(8)
C23 0.0321(10) 0.0368(10) 0.0443(12) 0.0055(9) -0.0053(8) -0.0191(8)
C35 0.0260(10) 0.0296(10) 0.0801(18) 0.0084(11) -0.0185(10) -0.0060(8)
N7 0.0743(18) 0.080(2) 0.0653(17) -0.0058(15) -0.0189(14) -0.0191(15)
C38 0.0431(13) 0.0531(15) 0.0507(14) 0.0018(12) -0.0077(11) -0.0086(11)
C29 0.0595(16) 0.0379(13) 0.080(2) -0.0293(13) -0.0142(14) -0.0174(11)
C39 0.0677(19) 0.0614(18) 0.0604(18) -0.0034(14) 0.0000(14) -0.0182(15)
F6 0.144(6) 0.056(3) 0.124(5) 0.000(3) -0.037(4) -0.057(3)
F5 0.047(3) 0.212(8) 0.138(6) -0.121(6) 0.046(3) -0.057(4)
F4 0.080(3) 0.073(3) 0.237(8) 0.089(4) -0.026(4) -0.032(3)
F3 0.059(3) 0.257(10) 0.084(4) -0.082(5) 0.028(3) -0.021(4)
F4A 0.130(7) 0.080(4) 0.071(4) -0.021(3) -0.033(4) 0.056(4)
F5A 0.081(5) 0.254(12) 0.126(6) 0.114(7) 0.055(4) 0.017(5)
F6A 0.174(9) 0.098(5) 0.106(5) 0.016(4) 0.022(6) 0.072(5)
F3A 0.096(5) 0.121(6) 0.0302(18) 0.005(2) 0.007(2) -0.066(4)
F11 0.01(2) 0.032(19) 0.06(2) 0.013(16) 0.009(11) 0.006(11)
F10 0.066(6) 0.030(5) 0.028(3) -0.004(3) 0.002(4) -0.031(4)
F9A 0.095(11) 0.080(8) 0.027(3) 0.007(4) -0.013(5) -0.071(8)
F11A 0.104(5) 0.0447(11) 0.0458(11) -0.0169(9) 0.0003(16) 0.0181(17)

loop_
_atom_type_symbol
_atom_type_description
_atom_type_scat_dispersion_real
_atom_type_scat_dispersion_imag
_atom_type_scat_source
C C 0.0033 0.0016 'International Tables Vol C Tables 4.2.6.8 and 6.1.1.4'
H H 0.0000 0.0000 'International Tables Vol C Tables 4.2.6.8 and 6.1.1.4'
F F 0.0171 0.0103 'International Tables Vol C Tables 4.2.6.8 and 6.1.1.4'
N N 0.0061 0.0033 'International Tables Vol C Tables 4.2.6.8 and 6.1.1.4'
P P 0.1023 0.0942 'International Tables Vol C Tables 4.2.6.8 and 6.1.1.4'
Ru Ru -1.2594 0.8363 'International Tables Vol C Tables 4.2.6.8 and 6.1.1.4'

loop_
_geom_angle_atom_site_label_1
_geom_angle_atom_site_label_2
_geom_angle_atom_site_label_3
_geom_angle
N6 Ru1 N5 78.34(5)
N6 Ru1 N4 92.56(5)
N6 Ru1 N2 88.60(5)
N3 Ru1 N6 93.46(6)
N3 Ru1 N5 171.79(6)
N3 Ru1 N4 77.93(6)
N3 Ru1 N2 78.61(6)
N3 Ru1 N1 94.66(6)
N5 Ru1 N4 102.67(5)
N5 Ru1 N2 100.51(5)
N2 Ru1 N4 156.54(6)
N1 Ru1 N6 171.04(5)
N1 Ru1 N5 93.49(6)
N1 Ru1 N4 92.83(5)
N1 Ru1 N2 89.30(6)
F7 P2 F8 90.09(8)
F7 P2 F10A 89.0(6)
F7 P2 F12 89.16(8)
F7 P2 F9 173.3(10)
F7 P2 F10 90.3(9)
F8 P2 F9 90.6(6)
F8 P2 F10 171.8(10)
F10A P2 F8 176.6(17)
F10A P2 F12 94.7(17)
F10A P2 F9 90.7(10)
F12 P2 F8 88.61(8)
F12 P2 F9 84.2(10)
F12 P2 F10 83.2(10)
F11 P2 F7 104.8(19)
F11 P2 F8 97.4(18)
F11 P2 F12 164.7(16)
F11 P2 F10 90(2)
F11 P2 F9A 69(3)
F9A P2 F7 173(2)
F9A P2 F8 88.8(6)
F9A P2 F12 97(2)
F9A P2 F10 91.8(11)
F11A P2 F7 90.2(4)
F11A P2 F8 90.6(2)
F11A P2 F12 179.0(4)
F1 P1 F2 176.32(16)
F1 P1 F4 84.6(3)
F1 P1 F3 88.0(2)
F1 P1 F5A 74.7(4)
F1 P1 F6A 79.5(5)
F6 P1 F1 98.3(2)
F6 P1 F2 79.5(2)
F6 P1 F4 176.6(3)
F6 P1 F3 90.8(4)
F5 P1 F1 94.5(2)
F5 P1 F2 88.5(2)
F5 P1 F6 89.3(5)
F5 P1 F4 88.6(4)
F5 P1 F3 177.5(3)
F4 P1 F2 97.7(3)
F4 P1 F3 91.2(5)
F3 P1 F2 89.1(2)
F4A P1 F1 101.7(3)
F4A P1 F2 82.0(3)
F4A P1 F5A 83.2(4)
F4A P1 F6A 169.6(6)
F5A P1 F2 106.4(5)
F6A P1 F2 97.0(5)
F6A P1 F5A 87.2(5)
F3A P1 F1 97.9(2)
F3A P1 F2 81.3(2)
F3A P1 F4A 94.5(5)
F3A P1 F5A 171.5(5)
F3A P1 F6A 95.5(4)
C32 N6 Ru1 116.42(11)
C37 N6 Ru1 125.79(11)
C37 N6 C32 117.75(14)
C16 N3 Ru1 119.97(12)
C16 N3 C12 120.73(15)
C12 N3 Ru1 118.85(11)
C31 N5 Ru1 115.08(11)
C26 N5 Ru1 127.63(12)
C26 N5 C31 117.28(15)
C17 N4 Ru1 111.53(11)
C17 N4 C25 117.17(15)
C25 N4 Ru1 131.30(12)
C3 N2 Ru1 130.06(12)
C11 N2 Ru1 112.31(11)
C11 N2 C3 117.23(15)
C1 N1 Ru1 169.66(14)
N5 C31 C32 115.12(15)
N5 C31 C30 121.88(16)
C30 C31 C32 123.00(16)
N6 C32 C31 115.03(14)
N6 C32 C33 121.44(16)
C33 C32 C31 123.53(16)
C32 C33 H33 119.7
C32 C33 C34 120.62(17)
C34 C33 H33 119.7
N4 C17 C16 117.11(15)
N4 C17 C18 123.29(17)
C18 C17 C16 119.60(17)
N2 C3 C4 120.03(16)
N2 C3 C8 121.09(16)
C4 C3 C8 118.85(16)
N4 C25 C24 120.42(16)
N4 C25 C20 121.37(17)
C24 C25 C20 118.21(17)
N6 C37 H37 118.6
N6 C37 C36 122.79(16)
C36 C37 H37 118.6
N3 C16 C17 113.37(15)
N3 C16 C15 120.50(17)
C15 C16 C17 126.11(16)
C3 C4 H4 119.9
C5 C4 C3 120.20(19)
C5 C4 H4 119.9
N3 C12 C13 120.64(17)
N3 C12 C11 113.45(15)
C13 C12 C11 125.85(17)
C7 C8 C3 119.11(19)
C9 C8 C3 118.67(17)
C9 C8 C7 122.18(19)
C12 C13 H13 120.5
C14 C13 C12 119.07(19)
C14 C13 H13 120.5
N1 C1 C2 178.9(2)
C33 C34 C35 121.61(18)
C36 C34 C33 116.92(16)
C36 C34 C35 121.46(18)
C13 C14 H14 120.0
C15 C14 C13 119.97(18)
C15 C14 H14 120.0
C25 C24 H24 119.4
C23 C24 C25 121.15(19)
C23 C24 H24 119.4
N5 C26 H26 118.4
N5 C26 C27 123.22(17)
C27 C26 H26 118.4
C16 C15 H15 120.5
C14 C15 C16 119.01(18)
C14 C15 H15 120.5
C37 C36 H36 119.8
C34 C36 C37 120.41(17)
C34 C36 H36 119.8
C4 C5 H5 119.6
C4 C5 C6 120.8(2)
C6 C5 H5 119.6
C25 C20 C21 119.1(2)
C19 C20 C25 119.08(18)
C19 C20 C21 121.83(19)
C26 C27 H27 120.0
C26 C27 C28 120.05(17)
C28 C27 H27 120.0
N2 C11 C12 116.14(15)
N2 C11 C10 123.29(17)
C10 C11 C12 120.47(16)
C1 C2 H2A 109.5
C1 C2 H2B 109.5
C1 C2 H2C 109.5
H2A C2 H2B 109.5
H2A C2 H2C 109.5
H2B C2 H2C 109.5
C11 C10 H10 120.3
C9 C10 C11 119.45(18)
C9 C10 H10 120.3
C17 C18 H18 120.1
C19 C18 C17 119.87(19)
C19 C18 H18 120.1
C8 C7 H7 119.8
C6 C7 C8 120.5(2)
C6 C7 H7 119.8
C31 C30 H30 119.6
C28 C30 C31 120.75(18)
C28 C30 H30 119.6
C20 C19 H19 120.4
C18 C19 C20 119.20(18)
C18 C19 H19 120.4
C5 C6 H6 119.9
C7 C6 C5 120.12(19)
C7 C6 H6 119.9
C20 C21 H21 119.5
C22 C21 C20 121.1(2)
C22 C21 H21 119.5
C21 C22 H22 120.1
C21 C22 C23 119.84(19)
C23 C22 H22 120.1
C8 C9 H9 120.3
C10 C9 C8 119.33(18)
C10 C9 H9 120.3
C27 C28 C30 116.81(17)
C27 C28 C29 122.1(2)
C30 C28 C29 121.1(2)
C24 C23 C22 120.6(2)
C24 C23 H23 119.7
C22 C23 H23 119.7
C34 C35 H35A 109.5
C34 C35 H35B 109.5
C34 C35 H35C 109.5
H35A C35 H35B 109.5
H35A C35 H35C 109.5
H35B C35 H35C 109.5
N7 C38 C39 178.9(3)
C28 C29 H29A 109.5
C28 C29 H29B 109.5
C28 C29 H29C 109.5
H29A C29 H29B 109.5
H29A C29 H29C 109.5
H29B C29 H29C 109.5
C38 C39 H39A 109.5
C38 C39 H39B 109.5
C38 C39 H39C 109.5
H39A C39 H39B 109.5
H39A C39 H39C 109.5
H39B C39 H39C 109.5
P2 F11 F9A 65(3)
P2 F9A F11 46(3)

loop_
_geom_bond_atom_site_label_1
_geom_bond_atom_site_label_2
_geom_bond_distance
Ru1 N6 2.0536(13)
Ru1 N3 1.9788(14)
Ru1 N5 2.0992(14)
Ru1 N4 2.1738(14)
Ru1 N2 2.1291(14)
Ru1 N1 2.0440(14)
P2 F7 1.5940(13)
P2 F8 1.6066(13)
P2 F10A 1.596(16)
P2 F12 1.6002(15)
P2 F9 1.637(19)
P2 F11 1.25(7)
P2 F10 1.62(2)
P2 F9A 1.56(2)
P2 F11A 1.590(7)
P1 F1 1.541(2)
P1 F2 1.611(2)
P1 F6 1.530(4)
P1 F5 1.518(4)
P1 F4 1.572(4)
P1 F3 1.604(4)
P1 F4A 1.535(5)
P1 F5A 1.610(6)
P1 F6A 1.562(6)
P1 F3A 1.490(4)
N6 C32 1.361(2)
N6 C37 1.343(2)
N3 C16 1.350(2)
N3 C12 1.353(2)
N5 C31 1.354(2)
N5 C26 1.349(2)
N4 C17 1.343(2)
N4 C25 1.392(2)
N2 C3 1.386(2)
N2 C11 1.346(2)
N1 C1 1.137(2)
C31 C32 1.473(2)
C31 C30 1.391(2)
C32 C33 1.389(2)
C33 H33 0.9500
C33 C34 1.393(3)
C17 C16 1.467(2)
C17 C18 1.412(2)
C3 C4 1.406(3)
C3 C8 1.420(3)
C25 C24 1.404(3)
C25 C20 1.424(2)
C37 H37 0.9500
C37 C36 1.383(2)
C16 C15 1.393(2)
C4 H4 0.9500
C4 C5 1.372(3)
C12 C13 1.386(2)
C12 C11 1.470(2)
C8 C7 1.417(3)
C8 C9 1.409(3)
C13 H13 0.9500
C13 C14 1.385(3)
C1 C2 1.457(3)
C34 C36 1.380(3)
C34 C35 1.504(3)
C14 H14 0.9500
C14 C15 1.383(3)
C24 H24 0.9500
C24 C23 1.376(3)
C26 H26 0.9500
C26 C27 1.381(2)
C15 H15 0.9500
C36 H36 0.9500
C5 H5 0.9500
C5 C6 1.407(3)
C20 C19 1.398(3)
C20 C21 1.424(3)
C27 H27 0.9500
C27 C28 1.389(3)
C11 C10 1.409(3)
C2 H2A 0.9800
C2 H2B 0.9800
C2 H2C 0.9800
C10 H10 0.9500
C10 C9 1.359(3)
C18 H18 0.9500
C18 C19 1.361(3)
C7 H7 0.9500
C7 C6 1.359(3)
C30 H30 0.9500
C30 C28 1.389(3)
C19 H19 0.9500
C6 H6 0.9500
C21 H21 0.9500
C21 C22 1.356(4)
C22 H22 0.9500
C22 C23 1.403(3)
C9 H9 0.9500
C28 C29 1.507(3)
C23 H23 0.9500
C35 H35A 0.9800
C35 H35B 0.9800
C35 H35C 0.9800
N7 C38 1.132(4)
C38 C39 1.446(4)
C29 H29A 0.9800
C29 H29B 0.9800
C29 H29C 0.9800
C39 H39A 0.9800
C39 H39B 0.9800
C39 H39C 0.9800
F11 F9A 1.61(6)
